data_4349406
loop_
_publ_author_name
'Yogendra, Sivathmeehan'
'Hennersdorf, Felix'
'Weigand, Jan J.'

_publ_section_title
;
 Nitrogen-Phosphorus(III)-Chalcogen Macrocycles for the Synthesis of
 Polynuclear Silver(I) Sandwich Complexes.
;
_journal_issue 15
_journal_name_full 'Inorganic chemistry'
_journal_page_first 8698
_journal_page_last 8704
_journal_paper_doi 10.1021/acs.inorgchem.7b00141
_journal_volume 56
_journal_year 2017
_chemical_absolute_configuration ad
_chemical_formula_moiety 'C52 H52 Ag N4 P8 S4, C F3 O3 S, 3(C4 H8 O), 0.5(C2 H3 N)'
_chemical_formula_sum 'C66 H77.5 Ag F3 N4.5 O6 P8 S5'
_chemical_formula_weight 1602.75
_space_group_crystal_system orthorhombic
_space_group_IT_number 18
_space_group_name_Hall 'P 2 2ab'
_space_group_name_H-M_alt 'P 21 21 2'
_atom_sites_solution_hydrogens geom
_audit_creation_date 2017-02-23
_audit_creation_method
;
Olex2 1.2
(compiled 2015.09.30 svn.r3233 for OlexSys, GUI svn.r5103)
;
_cell_angle_alpha 90
_cell_angle_beta 90
_cell_angle_gamma 90
_cell_formula_units_Z 4
_cell_length_a 26.0999(3)
_cell_length_b 25.8868(3)
_cell_length_c 10.92456(9)
_cell_measurement_reflns_used 33989
_cell_measurement_temperature 99.98(13)
_cell_measurement_theta_max 76.4060
_cell_measurement_theta_min 3.7830
_cell_volume 7381.10(13)
_computing_cell_refinement 'CrysAlisPro 1.171.38.43 (Rigaku OD, 2015)'
_computing_data_collection 'CrysAlisPro 1.171.38.43 (Rigaku OD, 2015)'
_computing_data_reduction 'CrysAlisPro 1.171.38.43 (Rigaku OD, 2015)'
_computing_molecular_graphics 'Olex2 (Dolomanov et al., 2009)'
_computing_publication_material 'Olex2 (Dolomanov et al., 2009)'
_computing_structure_refinement 'ShelXL (Sheldrick, 2015)'
_computing_structure_solution 'ShelXT (Sheldrick, 2015)'
_diffrn_ambient_environment N~2~
_diffrn_ambient_temperature 99.98(13)
_diffrn_detector 'CCD plate'
_diffrn_detector_area_resol_mean 5.2850
_diffrn_detector_type AtlasS2
_diffrn_measured_fraction_theta_full 1.000
_diffrn_measured_fraction_theta_max 0.998
_diffrn_measurement_details
;
List of Runs (angles in degrees, time in seconds):

  # Type    Start    End  Width  t~exp~   \w     \q     \k     \f   Frames
#--------------------------------------------------------------------------
  1  \w    -59.00  29.00   0.50    3.50    --  -38.50  38.00 -90.00  176
  2  \w     62.00 113.00   0.50    3.50    --   42.50  38.00 -90.00  102
  3  \w    111.00 155.00   0.50   14.00    --  111.00 125.00-150.00   88
  4  \w    123.00 156.00   0.50   14.00    --  111.00 125.00-180.00   66
  5  \w    127.00 152.00   0.50   14.00    --  111.00  77.00-150.00   50
  6  \w    130.00 178.00   0.50   14.00    --  111.00  61.00 -60.00   96
  7  \w    131.00 178.00   0.50   14.00    --  111.00   0.00-150.00   94
  8  \w     98.00 173.00   0.50   14.00    --  111.00  45.00 -30.00  150
  9  \w     94.00 166.00   0.50   14.00    --  111.00 125.00  90.00  144
 10  \w    117.00 165.00   0.50   14.00    --  111.00 125.00 150.00   96
 11  \w     99.00 133.00   0.50   14.00    --  111.00  45.00  90.00   68
 12  \w     82.00 116.00   0.50   14.00    --  111.00 -30.00  30.00   68
 13  \w     83.00 109.00   0.50   14.00    --  111.00 -94.00 -60.00   52
 14  \w     84.00 127.00   0.50   14.00    --  111.00 -30.00-120.00   86
 15  \w     91.00 157.00   0.50   14.00    --  111.00  30.00 -90.00  132
 16  \w     95.00 173.00   0.50   14.00    --  111.00 125.00   0.00  156
 17  \w     88.00 115.00   0.50   14.00    --  111.00  61.00 -60.00   54
 18  \w     83.00 164.00   0.50   14.00    --  111.00  61.00 -90.00  162
 19  \w     80.00 108.00   0.50   14.00    --  111.00  77.00-150.00   56
 20  \w     31.00  86.00   0.50   14.00    --  111.00   0.00-150.00  110
 21  \w     54.00  81.00   0.50   14.00    --  111.00 -30.00-120.00   54
 22  \w     41.00 106.00   0.50   14.00    --  111.00 -94.00 -90.00  130
 23  \w     50.00 101.00   0.50   14.00    --  111.00 -94.00   0.00  102
 24  \w     79.00 106.00   0.50   14.00    --  111.00 -94.00 120.00   54
 25  \w     95.00 121.00   0.50   14.00    --  111.00-125.00 120.00   52
 26  \w     42.00  79.00   0.50   14.00    --  111.00-125.00  60.00   74
 27  \w     39.00 117.00   0.50   14.00    --  111.00-125.00  90.00  156
 28  \w     39.00 120.00   0.50   14.00    --  111.00-125.00 150.00  162
 29  \w     39.00  92.00   0.50   14.00    --  111.00 -77.00 150.00  106
 30  \w     44.00  91.00   0.50   14.00    --  111.00-125.00 120.00   94
 31  \w     33.00 109.00   0.50   14.00    --  111.00 -94.00 150.00  152
 32  \w     21.00  81.00   0.50    3.50    --   42.50 -99.00   0.00  120
 33  \w    -87.00  -2.00   0.50    3.50    --  -38.50 125.00 120.00  170
 34  \w   -111.00 -16.00   0.50    3.50    --  -38.50 -38.00 -60.00  190
 35  \w   -110.00 -54.00   0.50    3.50    --  -38.50-153.00 -25.00  112
;
_diffrn_measurement_device 'four-circle diffractometer'
_diffrn_measurement_device_type 'SuperNova, Dual, Cu at zero, AtlasS2'
_diffrn_measurement_method '\w scans'
_diffrn_orient_matrix_type 'CrysAlisPro convention (1999,Acta A55,543-557)'
_diffrn_orient_matrix_UB_11 -0.0584040000
_diffrn_orient_matrix_UB_12 -0.0083243000
_diffrn_orient_matrix_UB_13 -0.0057239000
_diffrn_orient_matrix_UB_21 0.0055288000
_diffrn_orient_matrix_UB_22 -0.0491536000
_diffrn_orient_matrix_UB_23 0.0785231000
_diffrn_orient_matrix_UB_31 -0.0065788000
_diffrn_orient_matrix_UB_32 0.0324683000
_diffrn_orient_matrix_UB_33 0.1170242000
_diffrn_radiation_monochromator mirror
_diffrn_radiation_probe x-ray
_diffrn_radiation_type CuK\a
_diffrn_radiation_wavelength 1.54184
_diffrn_reflns_av_R_equivalents 0.0828
_diffrn_reflns_av_unetI/netI 0.0544
_diffrn_reflns_Laue_measured_fraction_full 1.000
_diffrn_reflns_Laue_measured_fraction_max 0.998
_diffrn_reflns_limit_h_max 32
_diffrn_reflns_limit_h_min -32
_diffrn_reflns_limit_k_max 32
_diffrn_reflns_limit_k_min -32
_diffrn_reflns_limit_l_max 13
_diffrn_reflns_limit_l_min -12
_diffrn_reflns_number 88268
_diffrn_reflns_point_group_measured_fraction_full 1.000
_diffrn_reflns_point_group_measured_fraction_max 0.995
_diffrn_reflns_theta_full 67.684
_diffrn_reflns_theta_max 76.577
_diffrn_reflns_theta_min 2.404
_diffrn_source 'micro-focus sealed X-ray tube'
_diffrn_source_type 'SuperNova (Cu) X-ray Source'
_exptl_absorpt_coefficient_mu 5.645
_exptl_absorpt_correction_T_max 0.849
_exptl_absorpt_correction_T_min 0.399
_exptl_absorpt_correction_type gaussian
_exptl_absorpt_process_details
;
CrysAlisPro 1.171.38.43 (Rigaku Oxford Diffraction, 2015)
Numerical absorption correction based on gaussian integration over
			a multifaceted crystal model
Empirical absorption correction using spherical harmonics,
 implemented in SCALE3 ABSPACK scaling algorithm.
;
_exptl_crystal_colour colourless
_exptl_crystal_colour_primary colourless
_exptl_crystal_density_diffrn 1.442
_exptl_crystal_description needle
_exptl_crystal_F_000 3308
_exptl_crystal_size_max 0.325
_exptl_crystal_size_mid 0.046
_exptl_crystal_size_min 0.031
_refine_diff_density_max 2.810
_refine_diff_density_min -1.920
_refine_diff_density_rms 0.129
_refine_ls_abs_structure_details
;
 Flack x determined using 6070 quotients [(I+)-(I-)]/[(I+)+(I-)]
 (Parsons, Flack and Wagner, Acta Cryst. B69 (2013) 249-259).
;
_refine_ls_abs_structure_Flack -0.015(3)
_refine_ls_extinction_method none
_refine_ls_goodness_of_fit_ref 1.027
_refine_ls_hydrogen_treatment constr
_refine_ls_matrix_type full
_refine_ls_number_parameters 770
_refine_ls_number_reflns 15468
_refine_ls_number_restraints 48
_refine_ls_restrained_S_all 1.028
_refine_ls_R_factor_all 0.0607
_refine_ls_R_factor_gt 0.0568
_refine_ls_shift/su_max 0.003
_refine_ls_shift/su_mean 0.000
_refine_ls_structure_factor_coef Fsqd
_refine_ls_weighting_details 'w=1/[\s^2^(Fo^2^)+(0.1081P)^2^+5.2430P] where P=(Fo^2^+2Fc^2^)/3'
_refine_ls_weighting_scheme calc
_refine_ls_wR_factor_gt 0.1497
_refine_ls_wR_factor_ref 0.1554
_reflns_Friedel_coverage 0.817
_reflns_Friedel_fraction_full 1.000
_reflns_Friedel_fraction_max 0.992
_reflns_number_gt 14529
_reflns_number_total 15468
_reflns_threshold_expression 'I > 2\s(I)'
_cod_data_source_file '[Ag{(PPh)4S2(NMe)2}][OTf]x0.5MeCNx3THF_file001.cif'
_cod_data_source_block AgS-THF
_cod_original_cell_volume 7381.09(13)
_cod_original_formula_sum 'C66 H77.50 Ag F3 N4.50 O6 P8 S5'
_cod_database_code 4349406
_chemical_oxdiff_formula C264H310Ag4F12N18O24P32S20
_shelx_space_group_comment
;
The symmetry employed for this shelxl refinement is uniquely defined
by the following loop, which should always be used as a source of
symmetry information in preference to the above space-group names.
They are only intended as comments.
;
_reflns_odcompleteness_completeness 99.96
_reflns_odcompleteness_iscentric 1
_reflns_odcompleteness_theta 66.97
_olex2_refinement_description
;
1. Fixed Uiso
 At 1.2 times of:
  All C(H) groups, All C(H,H) groups
 At 1.5 times of:
  All C(H,H,H) groups
2. Restrained distances
 O4-C59 = O4-C56 = O5-C60 = O5-C63 = O6-C67 = O6-C64
 1.435 with sigma of 0.02
 C60-C61 = C61-C62 = C63-C62 = C65-C64 = C66-C65 = C67-C66 = C59-C58 = C58-C57
 = C57-C56
 1.531 with sigma of 0.02
3. Same fragment restrains
{O5, C60, C61, C62, C63} sigma for 1-2: 0.02, 1-3: 0.02
{O4, C56, C57, C58, C59} sigma for 1-2: 0.02, 1-3: 0.02
as
{O6, C64, C65, C66, C67}
4. Others
 Fixed Sof: N5(0.5) C54(0.5) C55(0.5) H55A(0.5) H55B(0.5) H55C(0.5)
5.a Secondary CH2 refined with riding coordinates:
 C64(H64A,H64B), C65(H65A,H65B), C66(H66A,H66B), C67(H67A,H67B), C56(H56A,
 H56B), C57(H57A,H57B), C58(H58A,H58B), C59(H59A,H59B), C60(H60A,H60B),
 C61(H61A,H61B), C62(H62A,H62B), C63(H63A,H63B)
5.b Me refined with riding coordinates:
 C55(H55A,H55B,H55C)
5.c Aromatic/amide H refined with riding coordinates:
 C2(H2), C3(H3), C4(H4), C5(H5), C6(H6), C8(H8), C9(H9), C10(H10), C11(H11),
 C12(H12), C14(H14), C15(H15), C16(H16), C17(H17), C18(H18), C20(H20), C21(H21),
  C22(H22), C23(H23), C24(H24), C28(H28), C29(H29), C30(H30), C31(H31),
 C32(H32), C34(H34), C35(H35), C36(H36), C37(H37), C38(H38), C40(H40), C41(H41),
  C42(H42), C43(H43), C44(H44), C46(H46), C47(H47), C48(H48), C49(H49), C50(H50)
5.d Idealised Me refined as rotating group:
 C25(H25A,H25B,H25C), C26(H26A,H26B,H26C), C51(H51A,H51B,H51C), C52(H52A,H52B,
 H52C)
;
_shelx_shelxl_version_number 2014/7
_olex2_submission_special_instructions 'No special instructions were received'
_oxdiff_exptl_absorpt_empirical_details
;
Empirical correction (ABSPACK) includes:
- Absorption correction using spherical harmonics
- Frame scaling
;
_oxdiff_exptl_absorpt_empirical_full_max 1.695
_oxdiff_exptl_absorpt_empirical_full_min 0.538

loop_
_space_group_symop_operation_xyz
'x, y, z'
'-x, -y, z'
'-x+1/2, y+1/2, -z'
'x+1/2, -y+1/2, -z'

loop_
_atom_site_label
_atom_site_type_symbol
_atom_site_fract_x
_atom_site_fract_y
_atom_site_fract_z
_atom_site_U_iso_or_equiv
_atom_site_adp_type
_atom_site_occupancy
_atom_site_site_symmetry_order
_atom_site_calc_flag
_atom_site_refinement_flags_posn
_atom_site_refinement_flags_occupancy
_atom_site_disorder_assembly
_atom_site_disorder_group
Ag1 Ag 0.25417(2) 0.29535(2) 0.32303(4) 0.03522(14) Uani 1 1 d . . . .
S1 S 0.26203(6) 0.41653(6) 0.09576(13) 0.0290(3) Uani 1 1 d . . . .
S2 S 0.32595(6) 0.41811(6) 0.46197(14) 0.0304(3) Uani 1 1 d . . . .
S3 S 0.24560(7) 0.19759(6) 0.65750(12) 0.0320(3) Uani 1 1 d . . . .
S4 S 0.15737(6) 0.19930(6) 0.31937(14) 0.0305(3) Uani 1 1 d . . . .
P1 P 0.33628(6) 0.34565(6) 0.37625(13) 0.0248(3) Uani 1 1 d . . . .
P2 P 0.29596(6) 0.34454(6) 0.13855(12) 0.0250(3) Uani 1 1 d . . . .
P3 P 0.20268(6) 0.40842(6) 0.23127(13) 0.0258(3) Uani 1 1 d . . . .
P4 P 0.24390(6) 0.41197(6) 0.47127(12) 0.0266(3) Uani 1 1 d . . . .
P5 P 0.16288(6) 0.27407(6) 0.39990(13) 0.0258(3) Uani 1 1 d . . . .
P6 P 0.21967(6) 0.27452(6) 0.62414(13) 0.0273(3) Uani 1 1 d . . . .
P7 P 0.29631(6) 0.19699(6) 0.50432(13) 0.0274(3) Uani 1 1 d . . . .
P8 P 0.23736(6) 0.19868(6) 0.28397(13) 0.0266(3) Uani 1 1 d . . . .
N1 N 0.3485(2) 0.3565(2) 0.2256(5) 0.0278(10) Uani 1 1 d . . . .
N2 N 0.2219(2) 0.4466(2) 0.3505(5) 0.0286(10) Uani 1 1 d . . . .
N3 N 0.1608(2) 0.2666(2) 0.5532(4) 0.0294(11) Uani 1 1 d . . . .
N4 N 0.2647(2) 0.1620(2) 0.3943(4) 0.0280(10) Uani 1 1 d . . . .
C1 C 0.3978(3) 0.3253(3) 0.4371(6) 0.0323(13) Uani 1 1 d . . . .
C2 C 0.4151(3) 0.2776(3) 0.3981(7) 0.0408(16) Uani 1 1 d . . . .
H2 H 0.3971 0.2601 0.3373 0.049 Uiso 1 1 calc R . . .
C3 C 0.4583(4) 0.2554(4) 0.4476(8) 0.051(2) Uani 1 1 d . . . .
H3 H 0.4691 0.2229 0.4219 0.061 Uiso 1 1 calc R . . .
C4 C 0.4858(3) 0.2823(4) 0.5372(8) 0.051(2) Uani 1 1 d . . . .
H4 H 0.5151 0.2678 0.5715 0.061 Uiso 1 1 calc R . . .
C5 C 0.4694(3) 0.3305(4) 0.5742(8) 0.053(2) Uani 1 1 d . . . .
H5 H 0.4881 0.3485 0.6327 0.064 Uiso 1 1 calc R . . .
C6 C 0.4258(3) 0.3521(3) 0.5256(7) 0.0438(17) Uani 1 1 d . . . .
H6 H 0.4149 0.3845 0.5518 0.053 Uiso 1 1 calc R . . .
C7 C 0.3244(3) 0.3244(3) -0.0066(6) 0.0297(12) Uani 1 1 d . . . .
C8 C 0.3563(3) 0.2811(3) -0.0021(6) 0.0358(14) Uani 1 1 d . . . .
H8 H 0.3648 0.2665 0.0730 0.043 Uiso 1 1 calc R . . .
C9 C 0.3753(3) 0.2598(3) -0.1094(7) 0.0425(16) Uani 1 1 d . . . .
H9 H 0.3961 0.2307 -0.1062 0.051 Uiso 1 1 calc R . . .
C10 C 0.3635(3) 0.2820(3) -0.2215(7) 0.0409(16) Uani 1 1 d . . . .
H10 H 0.3768 0.2682 -0.2934 0.049 Uiso 1 1 calc R . . .
C11 C 0.3318(3) 0.3247(3) -0.2258(6) 0.0423(17) Uani 1 1 d . . . .
H11 H 0.3236 0.3393 -0.3011 0.051 Uiso 1 1 calc R . . .
C12 C 0.3118(3) 0.3461(3) -0.1189(6) 0.0356(14) Uani 1 1 d . . . .
H12 H 0.2902 0.3747 -0.1228 0.043 Uiso 1 1 calc R . . .
C13 C 0.1527(3) 0.4484(3) 0.1628(6) 0.0294(12) Uani 1 1 d . . . .
C14 C 0.1041(3) 0.4398(3) 0.2108(7) 0.0383(15) Uani 1 1 d . . . .
H14 H 0.0994 0.4163 0.2741 0.046 Uiso 1 1 calc R . . .
C15 C 0.0624(3) 0.4668(3) 0.1631(8) 0.0433(16) Uani 1 1 d . . . .
H15 H 0.0298 0.4610 0.1945 0.052 Uiso 1 1 calc R . . .
C16 C 0.0692(3) 0.5020(3) 0.0702(7) 0.0385(14) Uani 1 1 d . . . .
H16 H 0.0413 0.5202 0.0393 0.046 Uiso 1 1 calc R . . .
C17 C 0.1169(3) 0.5100(3) 0.0235(6) 0.0354(14) Uani 1 1 d . . . .
H17 H 0.1212 0.5336 -0.0398 0.043 Uiso 1 1 calc R . . .
C18 C 0.1590(3) 0.4840(3) 0.0678(6) 0.0363(14) Uani 1 1 d . . . .
H18 H 0.1913 0.4900 0.0347 0.044 Uiso 1 1 calc R . . .
C19 C 0.2331(3) 0.4572(2) 0.5981(5) 0.0315(13) Uani 1 1 d . . . .
C20 C 0.1851(3) 0.4802(3) 0.6052(7) 0.0379(15) Uani 1 1 d . . . .
H20 H 0.1610 0.4746 0.5439 0.046 Uiso 1 1 calc R . . .
C21 C 0.1731(3) 0.5120(3) 0.7050(7) 0.0441(17) Uani 1 1 d . . . .
H21 H 0.1409 0.5273 0.7105 0.053 Uiso 1 1 calc R . . .
C22 C 0.2095(4) 0.5206(3) 0.7959(6) 0.0432(17) Uani 1 1 d . . . .
H22 H 0.2020 0.5427 0.8608 0.052 Uiso 1 1 calc R . . .
C23 C 0.2560(4) 0.4970(3) 0.7904(6) 0.0416(16) Uani 1 1 d . . . .
H23 H 0.2797 0.5020 0.8528 0.050 Uiso 1 1 calc R . . .
C24 C 0.2683(3) 0.4647(3) 0.6902(6) 0.0375(15) Uani 1 1 d . . . .
H24 H 0.3001 0.4486 0.6864 0.045 Uiso 1 1 calc R . . .
C25 C 0.3892(3) 0.3927(3) 0.1863(7) 0.0377(14) Uani 1 1 d . . . .
H25A H 0.4018 0.3825 0.1073 0.057 Uiso 1 1 calc GR . . .
H25B H 0.4168 0.3920 0.2444 0.057 Uiso 1 1 calc GR . . .
H25C H 0.3755 0.4270 0.1816 0.057 Uiso 1 1 calc GR . . .
C26 C 0.2358(3) 0.5013(3) 0.3309(6) 0.0339(13) Uani 1 1 d . . . .
H26A H 0.2466 0.5162 0.4070 0.051 Uiso 1 1 calc GR . . .
H26B H 0.2066 0.5198 0.3004 0.051 Uiso 1 1 calc GR . . .
H26C H 0.2632 0.5034 0.2725 0.051 Uiso 1 1 calc GR . . .
C27 C 0.0996(3) 0.2991(3) 0.3628(6) 0.0334(13) Uani 1 1 d . . . .
C28 C 0.0775(3) 0.2895(3) 0.2465(6) 0.0369(14) Uani 1 1 d . . . .
H28 H 0.0942 0.2678 0.1915 0.044 Uiso 1 1 calc R . . .
C29 C 0.0318(3) 0.3119(3) 0.2144(7) 0.0441(17) Uani 1 1 d . . . .
H29 H 0.0177 0.3056 0.1376 0.053 Uiso 1 1 calc R . . .
C30 C 0.0067(3) 0.3437(4) 0.2960(8) 0.0486(18) Uani 1 1 d . . . .
H30 H -0.0248 0.3580 0.2749 0.058 Uiso 1 1 calc R . . .
C31 C 0.0284(3) 0.3547(3) 0.4111(8) 0.0440(17) Uani 1 1 d . . . .
H31 H 0.0117 0.3766 0.4654 0.053 Uiso 1 1 calc R . . .
C32 C 0.0749(3) 0.3325(3) 0.4425(6) 0.0354(14) Uani 1 1 d . . . .
H32 H 0.0896 0.3401 0.5178 0.042 Uiso 1 1 calc R . . .
C33 C 0.1962(3) 0.2926(3) 0.7764(5) 0.0295(12) Uani 1 1 d . . . .
C34 C 0.1729(3) 0.3408(3) 0.7814(6) 0.0339(14) Uani 1 1 d . . . .
H34 H 0.1710 0.3612 0.7115 0.041 Uiso 1 1 calc R . . .
C35 C 0.1523(3) 0.3585(3) 0.8906(6) 0.0367(14) Uani 1 1 d . . . .
H35 H 0.1361 0.3905 0.8937 0.044 Uiso 1 1 calc R . . .
C36 C 0.1559(3) 0.3287(3) 0.9942(6) 0.0385(15) Uani 1 1 d . . . .
H36 H 0.1420 0.3407 1.0671 0.046 Uiso 1 1 calc R . . .
C37 C 0.1798(3) 0.2814(3) 0.9919(6) 0.0382(15) Uani 1 1 d . . . .
H37 H 0.1822 0.2619 1.0631 0.046 Uiso 1 1 calc R . . .
C38 C 0.2006(3) 0.2626(3) 0.8825(6) 0.0334(13) Uani 1 1 d . . . .
H38 H 0.2171 0.2307 0.8803 0.040 Uiso 1 1 calc R . . .
C39 C 0.3409(3) 0.1470(2) 0.5535(6) 0.0290(12) Uani 1 1 d . . . .
C40 C 0.3482(3) 0.1324(3) 0.6741(6) 0.0345(13) Uani 1 1 d . . . .
H40 H 0.3300 0.1487 0.7362 0.041 Uiso 1 1 calc R . . .
C41 C 0.3833(3) 0.0930(3) 0.7029(7) 0.0421(17) Uani 1 1 d . . . .
H41 H 0.3875 0.0825 0.7837 0.051 Uiso 1 1 calc R . . .
C42 C 0.4115(3) 0.0700(3) 0.6115(8) 0.0401(15) Uani 1 1 d . . . .
H42 H 0.4340 0.0432 0.6299 0.048 Uiso 1 1 calc R . . .
C43 C 0.4062(3) 0.0869(3) 0.4914(7) 0.0397(15) Uani 1 1 d . . . .
H43 H 0.4261 0.0720 0.4302 0.048 Uiso 1 1 calc R . . .
C44 C 0.3719(3) 0.1257(3) 0.4616(6) 0.0370(15) Uani 1 1 d . . . .
H44 H 0.3693 0.1375 0.3815 0.044 Uiso 1 1 calc R . . .
C45 C 0.2420(3) 0.1593(2) 0.1470(5) 0.0295(12) Uani 1 1 d . . . .
C46 C 0.2906(3) 0.1560(3) 0.0970(6) 0.0341(13) Uani 1 1 d . . . .
H46 H 0.3182 0.1712 0.1370 0.041 Uiso 1 1 calc R . . .
C47 C 0.2982(3) 0.1298(3) -0.0140(6) 0.0387(15) Uani 1 1 d . . . .
H47 H 0.3307 0.1280 -0.0485 0.046 Uiso 1 1 calc R . . .
C48 C 0.2572(4) 0.1068(3) -0.0713(6) 0.0397(16) Uani 1 1 d . . . .
H48 H 0.2623 0.0884 -0.1435 0.048 Uiso 1 1 calc R . . .
C49 C 0.2088(4) 0.1107(4) -0.0226(7) 0.0483(19) Uani 1 1 d . . . .
H49 H 0.1812 0.0961 -0.0636 0.058 Uiso 1 1 calc R . . .
C50 C 0.2008(3) 0.1361(3) 0.0858(7) 0.0401(16) Uani 1 1 d . . . .
H50 H 0.1680 0.1380 0.1187 0.048 Uiso 1 1 calc R . . .
C51 C 0.1201(3) 0.2362(3) 0.6114(6) 0.0352(14) Uani 1 1 d . . . .
H51A H 0.1287 0.2001 0.6072 0.053 Uiso 1 1 calc GR . . .
H51B H 0.0883 0.2421 0.5696 0.053 Uiso 1 1 calc GR . . .
H51C H 0.1168 0.2463 0.6955 0.053 Uiso 1 1 calc GR . . .
C52 C 0.2441(3) 0.1106(3) 0.4200(6) 0.0370(14) Uani 1 1 d . . . .
H52A H 0.2701 0.0898 0.4578 0.056 Uiso 1 1 calc GR . . .
H52B H 0.2334 0.0947 0.3449 0.056 Uiso 1 1 calc GR . . .
H52C H 0.2153 0.1136 0.4742 0.056 Uiso 1 1 calc GR . . .
S5 S 0.43558(6) 0.14453(7) 0.12312(14) 0.0324(3) Uani 1 1 d . . . .
F1 F 0.5256(3) 0.1901(3) 0.1152(7) 0.0764(19) Uani 1 1 d . . . .
F2 F 0.5285(2) 0.1069(3) 0.1040(7) 0.078(2) Uani 1 1 d . . . .
F3 F 0.5130(2) 0.1446(3) 0.2753(5) 0.0623(14) Uani 1 1 d . . . .
O1 O 0.4342(2) 0.1453(2) -0.0086(5) 0.0455(13) Uani 1 1 d . . . .
O2 O 0.4157(2) 0.1898(2) 0.1830(5) 0.0452(12) Uani 1 1 d . . . .
O3 O 0.4204(2) 0.0966(2) 0.1789(5) 0.0404(11) Uani 1 1 d . . . .
C53 C 0.5038(3) 0.1465(4) 0.1562(8) 0.0471(18) Uani 1 1 d . . . .
O6 O 0.402(2) 0.5343(17) 0.744(4) 0.45(3) Uiso 1 1 d D . . .
C64 C 0.4258(6) 0.4877(19) 0.703(3) 0.29(3) Uiso 1 1 d D . . .
H64A H 0.4602 0.4949 0.6736 0.348 Uiso 1 1 calc R . . .
H64B H 0.4062 0.4731 0.6356 0.348 Uiso 1 1 calc R . . .
C65 C 0.4277(16) 0.4510(12) 0.806(4) 0.213(16) Uiso 1 1 d D . . .
H65A H 0.4629 0.4410 0.8214 0.255 Uiso 1 1 calc R . . .
H65B H 0.4084 0.4201 0.7854 0.255 Uiso 1 1 calc R . . .
C66 C 0.4054(17) 0.4761(16) 0.917(3) 0.218(17) Uiso 1 1 d D . . .
H66A H 0.3717 0.4624 0.9358 0.262 Uiso 1 1 calc R . . .
H66B H 0.4275 0.4720 0.9876 0.262 Uiso 1 1 calc R . . .
C67 C 0.403(2) 0.5313(15) 0.877(4) 0.25(2) Uiso 1 1 d D . . .
H67A H 0.3719 0.5471 0.9096 0.301 Uiso 1 1 calc R . . .
H67B H 0.4320 0.5500 0.9085 0.301 Uiso 1 1 calc R . . .
O4 O 0.0283(10) 0.1557(14) 0.100(3) 0.281(17) Uiso 1 1 d D . . .
C56 C 0.0766(6) 0.1668(7) 0.0445(15) 0.098(5) Uiso 1 1 d D . . .
H56A H 0.0965 0.1353 0.0371 0.118 Uiso 1 1 calc R . . .
H56B H 0.0956 0.1909 0.0950 0.118 Uiso 1 1 calc R . . .
C57 C 0.0682(8) 0.1889(9) -0.0750(17) 0.117(6) Uiso 1 1 d D . . .
H57A H 0.0905 0.1726 -0.1345 0.140 Uiso 1 1 calc R . . .
H57B H 0.0756 0.2256 -0.0736 0.140 Uiso 1 1 calc R . . .
C58 C 0.0128(9) 0.1801(14) -0.109(3) 0.176(12) Uiso 1 1 d D . . .
H58A H -0.0015 0.2093 -0.1531 0.212 Uiso 1 1 calc R . . .
H58B H 0.0084 0.1489 -0.1573 0.212 Uiso 1 1 calc R . . .
C59 C -0.0096(13) 0.1748(17) 0.015(3) 0.222(19) Uiso 1 1 d D . . .
H59A H -0.0221 0.2082 0.0428 0.266 Uiso 1 1 calc R . . .
H59B H -0.0384 0.1512 0.0124 0.266 Uiso 1 1 calc R . . .
O5 O 0.3736(14) 0.5758(18) 0.349(4) 0.37(2) Uiso 1 1 d D . . .
C60 C 0.3932(10) 0.5456(16) 0.249(4) 0.228(19) Uiso 1 1 d D . . .
H60A H 0.3864 0.5627 0.1721 0.273 Uiso 1 1 calc R . . .
H60B H 0.3770 0.5119 0.2481 0.273 Uiso 1 1 calc R . . .
C61 C 0.4492(6) 0.540(2) 0.268(5) 0.42(5) Uiso 1 1 d D . . .
H61A H 0.4677 0.5654 0.2201 0.509 Uiso 1 1 calc R . . .
H61B H 0.4605 0.5058 0.2440 0.509 Uiso 1 1 calc R . . .
C62 C 0.4586(18) 0.549(2) 0.404(5) 0.42(5) Uiso 1 1 d D . . .
H62A H 0.4527 0.5175 0.4512 0.507 Uiso 1 1 calc R . . .
H62B H 0.4927 0.5617 0.4198 0.507 Uiso 1 1 calc R . . .
C63 C 0.418(2) 0.589(2) 0.425(4) 0.30(3) Uiso 1 1 d D . . .
H63A H 0.4081 0.5891 0.5105 0.361 Uiso 1 1 calc R . . .
H63B H 0.4308 0.6226 0.4032 0.361 Uiso 1 1 calc R . . .
N5 N 0.0258(18) 0.4763(17) 0.528(4) 0.139(13) Uiso 0.5 1 d . P A -1
C54 C 0.0262(12) 0.4791(12) 0.626(3) 0.083(7) Uiso 0.5 1 d . P A -1
C55 C 0.0121(8) 0.4935(10) 0.740(2) 0.066(6) Uiso 0.5 1 d . P A -1
H55A H 0.0347 0.4781 0.7989 0.100 Uiso 0.5 1 calc R P A -1
H55B H 0.0138 0.5305 0.7468 0.100 Uiso 0.5 1 calc R P A -1
H55C H -0.0224 0.4823 0.7555 0.100 Uiso 0.5 1 calc R P A -1

loop_
_atom_site_aniso_label
_atom_site_aniso_U_11
_atom_site_aniso_U_22
_atom_site_aniso_U_33
_atom_site_aniso_U_23
_atom_site_aniso_U_13
_atom_site_aniso_U_12
Ag1 0.0348(2) 0.0366(2) 0.0343(2) 0.00404(18) 0.00118(18) -0.00422(19)
S1 0.0356(7) 0.0293(7) 0.0222(6) 0.0051(5) 0.0022(5) 0.0057(6)
S2 0.0346(7) 0.0297(7) 0.0268(7) -0.0052(5) -0.0041(5) 0.0050(6)
S3 0.0440(8) 0.0324(7) 0.0197(6) 0.0041(5) 0.0068(5) 0.0077(6)
S4 0.0326(7) 0.0331(7) 0.0257(6) -0.0036(6) 0.0011(5) 0.0003(6)
P1 0.0286(7) 0.0269(7) 0.0188(6) 0.0003(5) -0.0007(5) 0.0048(6)
P2 0.0300(7) 0.0268(7) 0.0182(6) 0.0026(5) 0.0000(5) 0.0036(6)
P3 0.0314(7) 0.0262(7) 0.0199(6) 0.0021(5) -0.0006(5) 0.0039(6)
P4 0.0347(7) 0.0249(6) 0.0203(6) 0.0001(5) -0.0003(5) 0.0060(6)
P5 0.0313(7) 0.0298(7) 0.0163(6) 0.0003(5) 0.0017(5) -0.0006(6)
P6 0.0355(7) 0.0297(7) 0.0166(6) 0.0020(5) 0.0022(5) 0.0057(6)
P7 0.0376(7) 0.0285(7) 0.0161(6) 0.0017(5) 0.0014(5) 0.0034(6)
P8 0.0317(7) 0.0303(7) 0.0177(6) -0.0009(5) 0.0014(5) 0.0020(6)
N1 0.032(3) 0.031(3) 0.020(2) 0.0045(19) 0.0008(19) 0.001(2)
N2 0.038(3) 0.025(2) 0.024(2) 0.0013(18) 0.0007(19) 0.004(2)
N3 0.038(3) 0.033(3) 0.016(2) 0.0000(19) 0.0025(19) 0.000(2)
N4 0.034(3) 0.032(3) 0.019(2) -0.0001(18) 0.0017(18) 0.005(2)
C1 0.038(3) 0.040(4) 0.019(3) 0.002(2) -0.002(2) 0.006(3)
C2 0.046(4) 0.049(4) 0.028(3) -0.008(3) -0.009(3) 0.019(3)
C3 0.056(5) 0.053(5) 0.043(4) -0.006(3) -0.010(4) 0.029(4)
C4 0.035(4) 0.072(6) 0.046(4) 0.001(4) -0.010(3) 0.020(4)
C5 0.041(4) 0.075(6) 0.044(4) -0.008(4) -0.017(3) 0.012(4)
C6 0.046(4) 0.049(4) 0.037(4) -0.011(3) -0.009(3) 0.014(3)
C7 0.034(3) 0.031(3) 0.024(3) -0.001(2) 0.000(2) 0.000(2)
C8 0.045(4) 0.037(4) 0.025(3) 0.005(2) -0.001(3) 0.011(3)
C9 0.053(4) 0.040(4) 0.035(4) 0.000(3) 0.006(3) 0.012(3)
C10 0.048(4) 0.048(4) 0.027(3) -0.004(3) 0.003(3) -0.003(3)
C11 0.056(4) 0.054(4) 0.017(3) -0.001(3) -0.004(3) 0.008(4)
C12 0.042(3) 0.044(4) 0.021(3) 0.005(3) -0.002(2) 0.011(3)
C13 0.035(3) 0.030(3) 0.023(3) -0.002(2) -0.003(2) 0.003(2)
C14 0.036(3) 0.040(4) 0.039(4) 0.009(3) 0.000(3) 0.003(3)
C15 0.031(3) 0.045(4) 0.054(4) 0.006(3) 0.002(3) 0.002(3)
C16 0.041(3) 0.036(3) 0.038(3) 0.000(3) -0.008(3) 0.006(3)
C17 0.043(4) 0.035(3) 0.029(3) 0.002(3) -0.006(3) 0.006(3)
C18 0.038(3) 0.043(4) 0.028(3) 0.007(3) 0.001(3) 0.008(3)
C19 0.049(4) 0.024(3) 0.021(3) 0.000(2) 0.002(2) 0.005(3)
C20 0.047(4) 0.037(4) 0.029(3) -0.002(3) 0.005(3) 0.007(3)
C21 0.055(4) 0.046(4) 0.031(3) 0.002(3) 0.012(3) 0.013(3)
C22 0.070(5) 0.036(4) 0.024(3) -0.001(3) 0.008(3) 0.009(3)
C23 0.066(5) 0.038(3) 0.021(3) -0.006(2) 0.002(3) 0.002(4)
C24 0.052(4) 0.039(3) 0.022(3) -0.006(3) 0.000(3) 0.009(3)
C25 0.036(3) 0.047(4) 0.029(3) 0.005(3) 0.000(3) -0.011(3)
C26 0.045(3) 0.028(3) 0.028(3) 0.007(2) -0.004(3) 0.000(3)
C27 0.032(3) 0.042(3) 0.026(3) 0.006(3) -0.001(2) 0.001(3)
C28 0.038(3) 0.044(4) 0.028(3) 0.001(3) -0.001(2) 0.003(3)
C29 0.041(4) 0.055(5) 0.037(4) 0.006(3) -0.008(3) -0.001(3)
C30 0.035(4) 0.059(5) 0.052(4) 0.008(4) -0.002(3) 0.006(3)
C31 0.041(4) 0.046(4) 0.045(4) 0.000(3) 0.007(3) 0.008(3)
C32 0.038(3) 0.040(4) 0.028(3) 0.005(3) 0.002(3) 0.002(3)
C33 0.037(3) 0.032(3) 0.019(2) -0.003(2) 0.000(2) 0.004(3)
C34 0.041(3) 0.035(3) 0.025(3) 0.001(2) 0.000(2) 0.006(3)
C35 0.042(3) 0.037(3) 0.031(3) -0.013(3) 0.003(3) 0.005(3)
C36 0.044(4) 0.050(4) 0.022(3) -0.008(3) 0.003(3) -0.006(3)
C37 0.051(4) 0.045(4) 0.019(3) -0.002(3) 0.005(3) 0.002(3)
C38 0.048(4) 0.035(3) 0.017(3) 0.002(2) 0.002(2) 0.006(3)
C39 0.036(3) 0.027(3) 0.024(3) 0.004(2) 0.003(2) 0.004(2)
C40 0.038(3) 0.041(4) 0.024(3) 0.006(3) 0.000(3) 0.002(3)
C41 0.040(4) 0.052(4) 0.034(3) 0.016(3) 0.001(3) 0.009(3)
C42 0.036(3) 0.038(4) 0.046(4) 0.008(3) -0.003(3) 0.002(3)
C43 0.038(3) 0.046(4) 0.036(3) -0.010(3) -0.003(3) 0.007(3)
C44 0.041(3) 0.050(4) 0.020(3) -0.004(3) -0.004(3) 0.007(3)
C45 0.044(3) 0.025(3) 0.020(2) 0.002(2) 0.001(2) 0.004(3)
C46 0.041(3) 0.040(4) 0.022(3) -0.004(3) 0.002(2) 0.002(3)
C47 0.048(4) 0.042(4) 0.026(3) -0.002(3) 0.009(3) 0.008(3)
C48 0.062(5) 0.038(3) 0.019(3) -0.005(2) 0.006(3) 0.008(3)
C49 0.056(5) 0.056(5) 0.033(4) -0.012(3) -0.001(3) -0.012(4)
C50 0.039(4) 0.046(4) 0.035(3) -0.011(3) 0.005(3) -0.007(3)
C51 0.037(3) 0.040(4) 0.028(3) 0.006(3) 0.003(3) -0.004(3)
C52 0.047(4) 0.035(3) 0.030(3) 0.003(2) 0.000(3) 0.002(3)
S5 0.0371(8) 0.0354(8) 0.0248(7) -0.0018(6) -0.0001(6) 0.0002(6)
F1 0.064(4) 0.081(4) 0.084(4) 0.004(4) 0.006(3) -0.036(3)
F2 0.045(3) 0.097(5) 0.092(5) -0.036(4) 0.004(3) 0.017(3)
F3 0.056(3) 0.076(4) 0.054(3) -0.007(3) -0.016(2) -0.001(3)
O1 0.059(3) 0.053(3) 0.025(2) 0.002(2) -0.001(2) 0.001(3)
O2 0.057(3) 0.043(3) 0.036(3) -0.009(2) 0.000(2) 0.010(2)
O3 0.051(3) 0.034(2) 0.036(2) -0.002(2) 0.000(2) -0.007(2)
C53 0.047(4) 0.052(5) 0.042(4) -0.007(3) 0.002(3) -0.007(4)

loop_
_atom_type_symbol
_atom_type_description
_atom_type_scat_dispersion_real
_atom_type_scat_dispersion_imag
_atom_type_scat_source
C C 0.0181 0.0091 'International Tables Vol C Tables 4.2.6.8 and 6.1.1.4'
H H 0.0000 0.0000 'International Tables Vol C Tables 4.2.6.8 and 6.1.1.4'
Ag Ag 0.1306 4.2820 'International Tables Vol C Tables 4.2.6.8 and 6.1.1.4'
F F 0.0727 0.0534 'International Tables Vol C Tables 4.2.6.8 and 6.1.1.4'
N N 0.0311 0.0180 'International Tables Vol C Tables 4.2.6.8 and 6.1.1.4'
O O 0.0492 0.0322 'International Tables Vol C Tables 4.2.6.8 and 6.1.1.4'
P P 0.2955 0.4335 'International Tables Vol C Tables 4.2.6.8 and 6.1.1.4'
S S 0.3331 0.5567 'International Tables Vol C Tables 4.2.6.8 and 6.1.1.4'

loop_
_exptl_crystal_face_index_h
_exptl_crystal_face_index_k
_exptl_crystal_face_index_l
_exptl_crystal_face_perp_dist
0 1 0 0.0232
0 0 1 0.1600
0 0 -1 0.1650
1 0 0 0.0153
-1 0 0 0.0153
0 -1 0 0.0232

loop_
_geom_angle_atom_site_label_1
_geom_angle_atom_site_label_2
_geom_angle_atom_site_label_3
_geom_angle
P1 Ag1 P2 65.26(5)
P1 Ag1 P5 143.28(5)
P1 Ag1 P8 132.11(5)
P5 Ag1 P2 137.44(5)
P8 Ag1 P2 114.54(5)
P8 Ag1 P5 71.94(5)
P2 S1 P3 93.63(8)
P1 S2 P4 94.72(8)
P7 S3 P6 93.99(8)
P8 S4 P5 90.90(8)
S2 P1 Ag1 116.28(8)
N1 P1 Ag1 91.3(2)
N1 P1 S2 107.8(2)
N1 P1 C1 103.7(3)
C1 P1 Ag1 132.3(2)
C1 P1 S2 102.0(2)
S1 P2 Ag1 115.06(7)
N1 P2 Ag1 89.69(18)
N1 P2 S1 107.5(2)
N1 P2 C7 102.1(3)
C7 P2 Ag1 134.3(2)
C7 P2 S1 103.3(2)
N2 P3 S1 104.8(2)
N2 P3 C13 101.2(3)
C13 P3 S1 100.2(2)
N2 P4 S2 105.1(2)
N2 P4 C19 101.4(3)
C19 P4 S2 98.2(2)
S4 P5 Ag1 96.98(7)
N3 P5 Ag1 112.2(2)
N3 P5 S4 107.6(2)
N3 P5 C27 103.4(3)
C27 P5 Ag1 133.5(2)
C27 P5 S4 99.8(3)
N3 P6 S3 104.3(2)
N3 P6 C33 98.0(3)
C33 P6 S3 100.9(2)
N4 P7 S3 104.7(2)
N4 P7 C39 98.0(3)
C39 P7 S3 99.8(2)
S4 P8 Ag1 97.47(7)
N4 P8 Ag1 110.8(2)
N4 P8 S4 106.8(2)
N4 P8 C45 104.2(3)
C45 P8 Ag1 132.1(2)
C45 P8 S4 102.7(2)
P2 N1 P1 111.1(3)
C25 N1 P1 121.4(5)
C25 N1 P2 122.2(4)
P4 N2 P3 112.7(3)
C26 N2 P3 121.0(4)
C26 N2 P4 122.5(4)
P5 N3 P6 113.6(3)
C51 N3 P5 121.1(5)
C51 N3 P6 120.8(4)
P8 N4 P7 114.0(3)
C52 N4 P7 121.5(4)
C52 N4 P8 119.5(5)
C2 C1 P1 115.7(5)
C2 C1 C6 119.1(7)
C6 C1 P1 125.0(6)
C1 C2 H2 119.4
C3 C2 C1 121.3(7)
C3 C2 H2 119.4
C2 C3 H3 120.4
C2 C3 C4 119.1(8)
C4 C3 H3 120.4
C3 C4 H4 120.1
C5 C4 C3 119.8(7)
C5 C4 H4 120.1
C4 C5 H5 119.6
C6 C5 C4 120.7(8)
C6 C5 H5 119.6
C1 C6 H6 120.0
C5 C6 C1 119.9(8)
C5 C6 H6 120.0
C8 C7 P2 116.1(5)
C12 C7 P2 123.7(5)
C12 C7 C8 119.8(6)
C7 C8 H8 120.0
C9 C8 C7 120.1(6)
C9 C8 H8 120.0
C8 C9 H9 119.9
C8 C9 C10 120.2(7)
C10 C9 H9 119.9
C9 C10 H10 120.2
C11 C10 C9 119.7(7)
C11 C10 H10 120.2
C10 C11 H11 119.5
C10 C11 C12 120.9(7)
C12 C11 H11 119.5
C7 C12 C11 119.3(7)
C7 C12 H12 120.3
C11 C12 H12 120.3
C14 C13 P3 114.0(5)
C14 C13 C18 119.5(6)
C18 C13 P3 126.4(5)
C13 C14 H14 120.3
C13 C14 C15 119.4(7)
C15 C14 H14 120.3
C14 C15 H15 119.7
C16 C15 C14 120.5(7)
C16 C15 H15 119.7
C15 C16 H16 120.2
C17 C16 C15 119.6(7)
C17 C16 H16 120.2
C16 C17 H17 119.2
C16 C17 C18 121.7(7)
C18 C17 H17 119.2
C13 C18 H18 120.4
C17 C18 C13 119.3(7)
C17 C18 H18 120.4
C20 C19 P4 117.1(5)
C24 C19 P4 122.6(5)
C24 C19 C20 120.0(6)
C19 C20 H20 120.1
C19 C20 C21 119.8(7)
C21 C20 H20 120.1
C20 C21 H21 120.1
C22 C21 C20 119.8(8)
C22 C21 H21 120.1
C21 C22 H22 119.8
C23 C22 C21 120.3(7)
C23 C22 H22 119.8
C22 C23 H23 119.9
C22 C23 C24 120.2(7)
C24 C23 H23 119.9
C19 C24 C23 119.9(7)
C19 C24 H24 120.1
C23 C24 H24 120.1
N1 C25 H25A 109.5
N1 C25 H25B 109.5
N1 C25 H25C 109.5
H25A C25 H25B 109.5
H25A C25 H25C 109.5
H25B C25 H25C 109.5
N2 C26 H26A 109.5
N2 C26 H26B 109.5
N2 C26 H26C 109.5
H26A C26 H26B 109.5
H26A C26 H26C 109.5
H26B C26 H26C 109.5
C28 C27 P5 120.4(5)
C32 C27 P5 120.2(5)
C32 C27 C28 118.9(6)
C27 C28 H28 119.7
C29 C28 C27 120.6(7)
C29 C28 H28 119.7
C28 C29 H29 120.0
C28 C29 C30 120.0(7)
C30 C29 H29 120.0
C29 C30 H30 119.8
C29 C30 C31 120.4(7)
C31 C30 H30 119.8
C30 C31 H31 120.3
C32 C31 C30 119.4(8)
C32 C31 H31 120.3
C27 C32 H32 119.7
C31 C32 C27 120.6(7)
C31 C32 H32 119.7
C34 C33 P6 114.3(5)
C34 C33 C38 120.2(6)
C38 C33 P6 125.6(5)
C33 C34 H34 120.0
C35 C34 C33 120.0(6)
C35 C34 H34 120.0
C34 C35 H35 120.1
C36 C35 C34 119.8(7)
C36 C35 H35 120.1
C35 C36 H36 119.4
C35 C36 C37 121.1(6)
C37 C36 H36 119.4
C36 C37 H37 119.9
C36 C37 C38 120.1(7)
C38 C37 H37 119.9
C33 C38 C37 118.7(6)
C33 C38 H38 120.6
C37 C38 H38 120.6
C40 C39 P7 124.2(5)
C40 C39 C44 119.7(6)
C44 C39 P7 115.8(5)
C39 C40 H40 120.0
C39 C40 C41 120.0(7)
C41 C40 H40 120.0
C40 C41 H41 120.0
C42 C41 C40 120.0(7)
C42 C41 H41 120.0
C41 C42 H42 120.2
C41 C42 C43 119.6(7)
C43 C42 H42 120.2
C42 C43 H43 119.5
C44 C43 C42 121.0(7)
C44 C43 H43 119.5
C39 C44 H44 120.3
C43 C44 C39 119.3(6)
C43 C44 H44 120.3
C46 C45 P8 114.9(5)
C46 C45 C50 119.3(6)
C50 C45 P8 125.7(5)
C45 C46 H46 120.0
C45 C46 C47 120.0(7)
C47 C46 H46 120.0
C46 C47 H47 120.2
C48 C47 C46 119.6(7)
C48 C47 H47 120.2
C47 C48 H48 119.8
C47 C48 C49 120.4(6)
C49 C48 H48 119.8
C48 C49 H49 119.6
C50 C49 C48 120.7(8)
C50 C49 H49 119.6
C45 C50 H50 120.0
C49 C50 C45 120.1(7)
C49 C50 H50 120.0
N3 C51 H51A 109.5
N3 C51 H51B 109.5
N3 C51 H51C 109.5
H51A C51 H51B 109.5
H51A C51 H51C 109.5
H51B C51 H51C 109.5
N4 C52 H52A 109.5
N4 C52 H52B 109.5
N4 C52 H52C 109.5
H52A C52 H52B 109.5
H52A C52 H52C 109.5
H52B C52 H52C 109.5
O1 S5 C53 102.8(4)
O2 S5 O1 115.8(4)
O2 S5 O3 114.2(3)
O2 S5 C53 103.9(4)
O3 S5 O1 115.3(3)
O3 S5 C53 102.1(4)
F1 C53 S5 111.8(7)
F2 C53 S5 111.4(6)
F2 C53 F1 107.4(8)
F3 C53 S5 111.8(6)
F3 C53 F1 106.4(7)
F3 C53 F2 107.8(8)
C64 O6 C67 106(3)
O6 C64 H64A 110.0
O6 C64 H64B 110.0
O6 C64 C65 108(2)
H64A C64 H64B 108.4
C65 C64 H64A 110.0
C65 C64 H64B 110.0
C64 C65 H65A 109.9
C64 C65 H65B 109.9
C64 C65 C66 109.1(19)
H65A C65 H65B 108.3
C66 C65 H65A 109.9
C66 C65 H65B 109.9
C65 C66 H66A 111.5
C65 C66 H66B 111.5
H66A C66 H66B 109.3
C67 C66 C65 101(2)
C67 C66 H66A 111.5
C67 C66 H66B 111.5
O6 C67 C66 110(3)
O6 C67 H67A 109.6
O6 C67 H67B 109.6
C66 C67 H67A 109.6
C66 C67 H67B 109.6
H67A C67 H67B 108.1
C56 O4 C59 105(2)
O4 C56 H56A 109.8
O4 C56 H56B 109.8
O4 C56 C57 109.3(17)
H56A C56 H56B 108.3
C57 C56 H56A 109.8
C57 C56 H56B 109.8
C56 C57 H57A 110.1
C56 C57 H57B 110.1
C56 C57 C58 108.1(17)
H57A C57 H57B 108.4
C58 C57 H57A 110.1
C58 C57 H57B 110.1
C57 C58 H58A 111.9
C57 C58 H58B 111.9
H58A C58 H58B 109.6
C59 C58 C57 99(2)
C59 C58 H58A 111.9
C59 C58 H58B 111.9
O4 C59 C58 110(3)
O4 C59 H59A 109.6
O4 C59 H59B 109.6
C58 C59 H59A 109.6
C58 C59 H59B 109.6
H59A C59 H59B 108.1
C60 O5 C63 106(2)
O5 C60 H60A 110.2
O5 C60 H60B 110.2
O5 C60 C61 107(2)
H60A C60 H60B 108.5
C61 C60 H60A 110.2
C61 C60 H60B 110.2
C60 C61 H61A 110.5
C60 C61 H61B 110.5
C60 C61 C62 106(2)
H61A C61 H61B 108.7
C62 C61 H61A 110.5
C62 C61 H61B 110.5
C61 C62 H62A 112.2
C61 C62 H62B 112.2
H62A C62 H62B 109.8
C63 C62 C61 98(2)
C63 C62 H62A 112.2
C63 C62 H62B 112.2
O5 C63 C62 108(3)
O5 C63 H63A 110.0
O5 C63 H63B 110.1
C62 C63 H63A 110.1
C62 C63 H63B 110.1
H63A C63 H63B 108.4
N5 C54 C55 159(4)
C54 C55 H55A 109.5
C54 C55 H55B 109.5
C54 C55 H55C 109.5
H55A C55 H55B 109.5
H55A C55 H55C 109.5
H55B C55 H55C 109.5

loop_
_geom_bond_atom_site_label_1
_geom_bond_atom_site_label_2
_geom_bond_distance
Ag1 P1 2.5740(16)
Ag1 P2 2.6216(15)
Ag1 P5 2.5857(16)
Ag1 P8 2.5761(17)
S1 P2 2.116(2)
S1 P3 2.153(2)
S2 P1 2.114(2)
S2 P4 2.150(2)
S3 P6 2.135(2)
S3 P7 2.134(2)
S4 P5 2.131(2)
S4 P8 2.123(2)
P1 N1 1.700(5)
P1 C1 1.816(7)
P2 N1 1.699(6)
P2 C7 1.827(7)
P3 N2 1.711(6)
P3 C13 1.825(6)
P4 N2 1.695(5)
P4 C19 1.835(6)
P5 N3 1.687(5)
P5 C27 1.820(7)
P6 N3 1.734(6)
P6 C33 1.834(6)
P7 N4 1.716(6)
P7 C39 1.822(6)
P8 N4 1.692(5)
P8 C45 1.815(6)
N1 C25 1.479(9)
N2 C26 1.476(8)
N3 C51 1.465(9)
N4 C52 1.462(9)
C1 C2 1.384(10)
C1 C6 1.396(10)
C2 H2 0.9300
C2 C3 1.376(11)
C3 H3 0.9300
C3 C4 1.400(13)
C4 H4 0.9300
C4 C5 1.378(14)
C5 H5 0.9300
C5 C6 1.376(11)
C6 H6 0.9300
C7 C8 1.398(10)
C7 C12 1.389(9)
C8 H8 0.9300
C8 C9 1.387(10)
C9 H9 0.9300
C9 C10 1.388(11)
C10 H10 0.9300
C10 C11 1.381(12)
C11 H11 0.9300
C11 C12 1.394(10)
C12 H12 0.9300
C13 C14 1.390(10)
C13 C18 1.398(10)
C14 H14 0.9300
C14 C15 1.394(11)
C15 H15 0.9300
C15 C16 1.375(12)
C16 H16 0.9300
C16 C17 1.362(11)
C17 H17 0.9300
C17 C18 1.377(10)
C18 H18 0.9300
C19 C20 1.389(10)
C19 C24 1.377(10)
C20 H20 0.9300
C20 C21 1.401(10)
C21 H21 0.9300
C21 C22 1.393(13)
C22 H22 0.9300
C22 C23 1.360(13)
C23 H23 0.9300
C23 C24 1.414(9)
C24 H24 0.9300
C25 H25A 0.9600
C25 H25B 0.9600
C25 H25C 0.9600
C26 H26A 0.9600
C26 H26B 0.9600
C26 H26C 0.9600
C27 C28 1.416(10)
C27 C32 1.388(10)
C28 H28 0.9300
C28 C29 1.373(11)
C29 H29 0.9300
C29 C30 1.380(13)
C30 H30 0.9300
C30 C31 1.408(13)
C31 H31 0.9300
C31 C32 1.385(11)
C32 H32 0.9300
C33 C34 1.390(10)
C33 C38 1.400(9)
C34 H34 0.9300
C34 C35 1.385(9)
C35 H35 0.9300
C35 C36 1.372(11)
C36 H36 0.9300
C36 C37 1.374(12)
C37 H37 0.9300
C37 C38 1.401(9)
C38 H38 0.9300
C39 C40 1.383(9)
C39 C44 1.401(9)
C40 H40 0.9300
C40 C41 1.406(10)
C41 H41 0.9300
C41 C42 1.377(12)
C42 H42 0.9300
C42 C43 1.390(11)
C43 H43 0.9300
C43 C44 1.386(11)
C44 H44 0.9300
C45 C46 1.383(10)
C45 C50 1.402(10)
C46 H46 0.9300
C46 C47 1.404(9)
C47 H47 0.9300
C47 C48 1.375(12)
C48 H48 0.9300
C48 C49 1.375(13)
C49 H49 0.9300
C49 C50 1.370(11)
C50 H50 0.9300
C51 H51A 0.9600
C51 H51B 0.9600
C51 H51C 0.9600
C52 H52A 0.9600
C52 H52B 0.9600
C52 H52C 0.9600
S5 O1 1.439(5)
S5 O2 1.438(6)
S5 O3 1.439(6)
S5 C53 1.819(9)
F1 C53 1.340(11)
F2 C53 1.337(11)
F3 C53 1.323(11)
O6 C64 1.431(19)
O6 C67 1.449(19)
C64 H64A 0.9700
C64 H64B 0.9700
C64 C65 1.474(18)
C65 H65A 0.9700
C65 H65B 0.9700
C65 C66 1.498(19)
C66 H66A 0.9700
C66 H66B 0.9700
C66 C67 1.496(19)
C67 H67A 0.9700
C67 H67B 0.9700
O4 C56 1.429(18)
O4 C59 1.443(18)
C56 H56A 0.9700
C56 H56B 0.9700
C56 C57 1.441(16)
C57 H57A 0.9700
C57 H57B 0.9700
C57 C58 1.510(18)
C58 H58A 0.9700
C58 H58B 0.9700
C58 C59 1.486(18)
C59 H59A 0.9700
C59 H59B 0.9700
O5 C60 1.433(19)
O5 C63 1.462(19)
C60 H60A 0.9700
C60 H60B 0.9700
C60 C61 1.482(18)
C61 H61A 0.9700
C61 H61B 0.9700
C61 C62 1.52(2)
C62 H62A 0.9700
C62 H62B 0.9700
C62 C63 1.50(2)
C63 H63A 0.9700
C63 H63B 0.9700
N5 C54 1.07(5)
C54 C55 1.35(4)
C55 H55A 0.9600
C55 H55B 0.9600
C55 H55C 0.9600

loop_
_geom_torsion_atom_site_label_1
_geom_torsion_atom_site_label_2
_geom_torsion_atom_site_label_3
_geom_torsion_atom_site_label_4
_geom_torsion
Ag1 P1 N1 P2 15.3(3)
Ag1 P1 N1 C25 170.2(5)
Ag1 P1 C1 C2 35.5(7)
Ag1 P1 C1 C6 -139.0(6)
Ag1 P2 N1 P1 -15.0(3)
Ag1 P2 N1 C25 -169.6(5)
Ag1 P2 C7 C8 -42.1(7)
Ag1 P2 C7 C12 130.8(6)
Ag1 P5 N3 P6 -0.2(4)
Ag1 P5 N3 C51 -156.4(5)
Ag1 P5 C27 C28 68.6(7)
Ag1 P5 C27 C32 -104.1(6)
Ag1 P8 N4 P7 0.2(3)
Ag1 P8 N4 C52 155.4(4)
Ag1 P8 C45 C46 62.2(6)
Ag1 P8 C45 C50 -112.9(6)
S1 P2 N1 P1 101.2(3)
S1 P2 N1 C25 -53.4(6)
S1 P2 C7 C8 171.0(5)
S1 P2 C7 C12 -16.1(7)
S1 P3 N2 P4 -105.9(3)
S1 P3 N2 C26 52.7(5)
S1 P3 C13 C14 162.9(5)
S1 P3 C13 C18 -15.0(6)
S2 P1 N1 P2 -102.9(3)
S2 P1 N1 C25 52.0(6)
S2 P1 C1 C2 179.1(5)
S2 P1 C1 C6 4.6(7)
S2 P4 N2 P3 102.9(3)
S2 P4 N2 C26 -55.4(5)
S2 P4 C19 C20 155.8(5)
S2 P4 C19 C24 -30.5(6)
S3 P6 N3 P5 -100.9(3)
S3 P6 N3 C51 55.5(5)
S3 P6 C33 C34 -175.5(5)
S3 P6 C33 C38 5.3(7)
S3 P7 N4 P8 102.4(3)
S3 P7 N4 C52 -52.3(5)
S3 P7 C39 C40 -22.1(7)
S3 P7 C39 C44 163.0(5)
S4 P5 N3 P6 105.3(3)
S4 P5 N3 C51 -50.9(6)
S4 P5 C27 C28 -40.9(6)
S4 P5 C27 C32 146.5(6)
S4 P8 N4 P7 -104.9(3)
S4 P8 N4 C52 50.4(5)
S4 P8 C45 C46 174.8(5)
S4 P8 C45 C50 -0.3(6)
P1 C1 C2 C3 -172.9(7)
P1 C1 C6 C5 173.3(7)
P2 C7 C8 C9 173.3(6)
P2 C7 C12 C11 -173.6(6)
P3 C13 C14 C15 -177.9(6)
P3 C13 C18 C17 177.9(6)
P4 C19 C20 C21 175.1(6)
P4 C19 C24 C23 -175.0(6)
P5 C27 C28 C29 -174.4(6)
P5 C27 C32 C31 175.2(6)
P6 C33 C34 C35 178.4(6)
P6 C33 C38 C37 -178.9(6)
P7 C39 C40 C41 179.5(6)
P7 C39 C44 C43 -179.0(6)
P8 C45 C46 C47 -175.3(6)
P8 C45 C50 C49 174.7(7)
N1 P1 C1 C2 -69.0(6)
N1 P1 C1 C6 116.4(7)
N1 P2 C7 C8 59.5(6)
N1 P2 C7 C12 -127.6(6)
N2 P3 C13 C14 -89.6(6)
N2 P3 C13 C18 92.5(6)
N2 P4 C19 C20 48.5(6)
N2 P4 C19 C24 -137.9(6)
N3 P5 C27 C28 -151.8(6)
N3 P5 C27 C32 35.5(7)
N3 P6 C33 C34 -69.2(6)
N3 P6 C33 C38 111.6(7)
N4 P7 C39 C40 -128.6(6)
N4 P7 C39 C44 56.5(6)
N4 P8 C45 C46 -74.0(5)
N4 P8 C45 C50 110.9(6)
C1 P1 N1 P2 149.6(3)
C1 P1 N1 C25 -55.6(6)
C1 C2 C3 C4 -1.4(14)
C2 C1 C6 C5 -1.0(13)
C2 C3 C4 C5 -0.1(15)
C3 C4 C5 C6 1.1(16)
C4 C5 C6 C1 -0.5(15)
C6 C1 C2 C3 2.0(13)
C7 P2 N1 P1 -150.5(3)
C7 P2 N1 C25 54.9(6)
C7 C8 C9 C10 1.1(13)
C8 C7 C12 C11 -0.9(12)
C8 C9 C10 C11 -1.4(13)
C9 C10 C11 C12 0.6(13)
C10 C11 C12 C7 0.5(13)
C12 C7 C8 C9 0.1(12)
C13 P3 N2 P4 150.2(3)
C13 P3 N2 C26 -51.1(6)
C13 C14 C15 C16 -0.5(13)
C14 C13 C18 C17 0.1(11)
C14 C15 C16 C17 0.7(13)
C15 C16 C17 C18 -0.5(12)
C16 C17 C18 C13 0.1(11)
C18 C13 C14 C15 0.1(11)
C19 P4 N2 P3 -155.3(3)
C19 P4 N2 C26 46.4(6)
C19 C20 C21 C22 0.6(12)
C20 C19 C24 C23 -1.5(11)
C20 C21 C22 C23 -2.2(12)
C21 C22 C23 C24 2.0(12)
C22 C23 C24 C19 -0.2(12)
C24 C19 C20 C21 1.3(11)
C27 P5 N3 P6 -149.7(4)
C27 P5 N3 C51 54.1(6)
C27 C28 C29 C30 -0.5(13)
C28 C27 C32 C31 2.4(11)
C28 C29 C30 C31 1.9(13)
C29 C30 C31 C32 -1.1(13)
C30 C31 C32 C27 -1.1(12)
C32 C27 C28 C29 -1.6(11)
C33 P6 N3 P5 155.7(3)
C33 P6 N3 C51 -48.0(6)
C33 C34 C35 C36 1.2(11)
C34 C33 C38 C37 1.9(11)
C34 C35 C36 C37 0.2(12)
C35 C36 C37 C38 -0.6(12)
C36 C37 C38 C33 -0.5(12)
C38 C33 C34 C35 -2.3(11)
C39 P7 N4 P8 -155.2(3)
C39 P7 N4 C52 50.1(6)
C39 C40 C41 C42 1.9(12)
C40 C39 C44 C43 5.8(11)
C40 C41 C42 C43 1.9(12)
C41 C42 C43 C44 -1.9(12)
C42 C43 C44 C39 -1.9(12)
C44 C39 C40 C41 -5.8(11)
C45 P8 N4 P7 146.9(3)
C45 P8 N4 C52 -57.8(5)
C45 C46 C47 C48 -1.1(11)
C46 C45 C50 C49 -0.3(12)
C46 C47 C48 C49 2.1(12)
C47 C48 C49 C50 -2.3(13)
C48 C49 C50 C45 1.3(14)
C50 C45 C46 C47 0.2(11)
O1 S5 C53 F1 62.5(7)
O1 S5 C53 F2 -57.7(8)
O1 S5 C53 F3 -178.3(7)
O2 S5 C53 F1 -58.6(7)
O2 S5 C53 F2 -178.8(7)
O2 S5 C53 F3 60.6(7)
O3 S5 C53 F1 -177.6(6)
O3 S5 C53 F2 62.2(7)
O3 S5 C53 F3 -58.4(7)
O6 C64 C65 C66 -1(5)
C64 O6 C67 C66 -24(6)
C64 C65 C66 C67 -12(5)
C65 C66 C67 O6 22(6)
C67 O6 C64 C65 15(5)
O4 C56 C57 C58 -14(3)
C56 O4 C59 C58 21(5)
C56 C57 C58 C59 24(3)
C57 C58 C59 O4 -27(4)
C59 O4 C56 C57 -4(4)
O5 C60 C61 C62 23(7)
C60 O5 C63 C62 -24(6)
C60 C61 C62 C63 -35(5)
C61 C62 C63 O5 36(5)
C63 O5 C60 C61 1(7)

loop_
_exptl_oxdiff_crystal_face_indexfrac_h
_exptl_oxdiff_crystal_face_indexfrac_k
_exptl_oxdiff_crystal_face_indexfrac_l
_exptl_oxdiff_crystal_face_x
_exptl_oxdiff_crystal_face_y
_exptl_oxdiff_crystal_face_z
-0.0000 1.0000 -0.0000 -0.0083 -0.0492 0.0325
0.0000 0.0000 1.0000 -0.0057 0.0785 0.1170
-0.0000 -0.0000 -1.0000 0.0057 -0.0785 -0.1170
1.0000 -0.0000 0.0000 -0.0584 0.0055 -0.0066
-1.0000 0.0000 -0.0000 0.0584 -0.0055 0.0066
0.0000 -1.0000 0.0000 0.0083 0.0492 -0.0325
